data_2108813
loop_
_publ_author_name
'Konieczny, Krzysztof A.'
'Bakowicz, Julia'
'Paliwoda, Damian'
'Warren, Mark R.'
'Ciesielski, Arkadiusz'
'Cyra\'nski, Micha\/l K.'
'Turowska-Tyrk, Ilona'

_publ_section_title
;
 Structural reasons for the formation of multicomponent products and the
 influence of high pressure
;
_journal_issue 3
_journal_name_full 'Acta Crystallographica Section B'
_journal_page_first
;
;
_journal_paper_doi 10.1107/S2052520621004492
_journal_volume 77
_journal_year 2021
_chemical_absolute_configuration syn
_chemical_formula_sum 'C31 H39 N O3'
_chemical_formula_weight 473.63
_space_group_crystal_system orthorhombic
_space_group_IT_number 19
_space_group_name_Hall 'P 2ac 2ab'
_space_group_name_H-M_alt 'P 21 21 21'
_atom_sites_solution_hydrogens mixed
_atom_sites_solution_primary direct
_atom_sites_solution_secondary difmap
_audit_creation_method SHELXL-2014/7
_cell_angle_alpha 90
_cell_angle_beta 90
_cell_angle_gamma 90
_cell_formula_units_Z 4
_cell_length_a 6.3920(10)
_cell_length_b 13.4462(18)
_cell_length_c 32.676(3)
_cell_measurement_reflns_used 1909
_cell_measurement_temperature 299(2)
_cell_measurement_theta_max 18.1730
_cell_measurement_theta_min 1.6400
_cell_volume 2808.4(6)
_computing_cell_refinement 'CrysAlisPro (Rigaku OD, 2015)'
_computing_data_collection 'CrysAlisPro (Agilent Technologies, 2014)'
_computing_data_reduction 'CrysAlisPro (Rigaku OD, 2015)'
_computing_molecular_graphics 'ORTEP-3 for Windows (Farrugia, 2012)'
_computing_publication_material 'SHELXL 2014/7 (Sheldrick, 2015)'
_computing_structure_refinement 'SHELXL 2014/7 (Sheldrick, 2015)'
_computing_structure_solution 'SHELXT 2014/5 (Sheldrick, 2014)'
_diffrn_ambient_temperature 299(2)
_diffrn_measured_fraction_theta_full 0.997
_diffrn_measured_fraction_theta_max 0.997
_diffrn_measurement_device_type 'KM4 with Eos CCD'
_diffrn_measurement_method '\w scans'
_diffrn_radiation_monochromator graphite
_diffrn_radiation_source 'fine-focus sealed tube'
_diffrn_radiation_type MoK\a
_diffrn_radiation_wavelength 0.71073
_diffrn_reflns_av_R_equivalents 0.1377
_diffrn_reflns_av_unetI/netI 0.1776
_diffrn_reflns_Laue_measured_fraction_full 0.997
_diffrn_reflns_Laue_measured_fraction_max 0.997
_diffrn_reflns_limit_h_max 7
_diffrn_reflns_limit_h_min -7
_diffrn_reflns_limit_k_max 16
_diffrn_reflns_limit_k_min -14
_diffrn_reflns_limit_l_max 40
_diffrn_reflns_limit_l_min -40
_diffrn_reflns_number 25062
_diffrn_reflns_point_group_measured_fraction_full 0.986
_diffrn_reflns_point_group_measured_fraction_max 0.983
_diffrn_reflns_theta_full 25.242
_diffrn_reflns_theta_max 26.000
_diffrn_reflns_theta_min 1.638
_exptl_absorpt_coefficient_mu 0.071
_exptl_absorpt_correction_T_max 1.000
_exptl_absorpt_correction_T_min 0.87775
_exptl_absorpt_correction_type multi-scan
_exptl_absorpt_process_details 'Scale3 AbsPack (Rigaku OD, 2015)'
_exptl_crystal_colour colourless
_exptl_crystal_density_diffrn 1.120
_exptl_crystal_description block
_exptl_crystal_F_000 1024
_exptl_crystal_size_max 0.200
_exptl_crystal_size_mid 0.120
_exptl_crystal_size_min 0.100
_refine_diff_density_max 0.137
_refine_diff_density_min -0.163
_refine_diff_density_rms 0.031
_refine_ls_abs_structure_details
;
The absolute configuration was assigned to agree with that of its
precursor (S)-(-)-1-phenylethaneamine at the chiral centre C25.
;
_refine_ls_abs_structure_Flack 2.6(10)
_refine_ls_extinction_method none
_refine_ls_goodness_of_fit_ref 1.013
_refine_ls_hydrogen_treatment constr
_refine_ls_matrix_type full
_refine_ls_number_parameters 450
_refine_ls_number_reflns 5427
_refine_ls_number_restraints 537
_refine_ls_restrained_S_all 0.980
_refine_ls_R_factor_all 0.2725
_refine_ls_R_factor_gt 0.0912
_refine_ls_shift/su_max 0.000
_refine_ls_shift/su_mean 0.000
_refine_ls_structure_factor_coef Fsqd
_refine_ls_weighting_details 'w=1/[\s^2^(Fo^2^)+(0.0453P)^2^+0.3835P] where P=(Fo^2^+2Fc^2^)/3'
_refine_ls_weighting_scheme calc
_refine_ls_wR_factor_gt 0.1557
_refine_ls_wR_factor_ref 0.2186
_reflns_Friedel_coverage 0.711
_reflns_Friedel_fraction_full 0.971
_reflns_Friedel_fraction_max 0.965
_reflns_number_gt 1825
_reflns_number_total 5427
_reflns_threshold_expression 'I > 2\s(I)'
_cod_data_source_file eb5068sup1.cif
_cod_data_source_block 1290minUV
_cod_database_code 2108813
_shelx_shelxl_version_number 2014/7
_shelx_space_group_comment
;
The symmetry employed for this shelxl refinement is uniquely defined
by the following loop, which should always be used as a source of
symmetry information in preference to the above space-group names.
They are only intended as comments.
;
_shelx_estimated_absorpt_t_min 0.986
_shelx_estimated_absorpt_t_max 0.993

loop_
_space_group_symop_operation_xyz
'x, y, z'
'-x+1/2, -y, z+1/2'
'-x, y+1/2, -z+1/2'
'x+1/2, -y+1/2, -z'

loop_
_atom_site_label
_atom_site_type_symbol
_atom_site_fract_x
_atom_site_fract_y
_atom_site_fract_z
_atom_site_U_iso_or_equiv
_atom_site_adp_type
_atom_site_occupancy
_atom_site_site_symmetry_order
_atom_site_calc_flag
_atom_site_refinement_flags_posn
_atom_site_refinement_flags_adp
_atom_site_refinement_flags_occupancy
_atom_site_disorder_assembly
_atom_site_disorder_group
O1 O 1.052(6) 0.241(3) 0.6361(14) 0.079(9) Uani 0.264(4) 1 d D U P A 1
O2 O 0.6597(10) 0.6317(4) 0.51834(17) 0.0885(19) Uani 0.264(4) 1 d D U P A 1
O3 O 0.3579(11) 0.6152(5) 0.54952(17) 0.098(2) Uani 0.264(4) 1 d D U P A 1
C1 C 0.836(8) 0.282(3) 0.6944(9) 0.065(12) Uiso 0.264(4) 1 d D U P A 1
C6 C 0.703(7) 0.202(3) 0.6996(9) 0.071(11) Uiso 0.264(4) 1 d D U P A 1
C5 C 0.626(8) 0.183(3) 0.7388(9) 0.077(12) Uiso 0.264(4) 1 d D U P A 1
H5 H 0.5453 0.1266 0.7431 0.092 Uiso 0.264(4) 1 calc R U P A 1
C4 C 0.666(6) 0.245(3) 0.7714(8) 0.065(11) Uiso 0.264(4) 1 d D U P A 1
C3 C 0.789(7) 0.328(3) 0.7652(11) 0.077(11) Uiso 0.264(4) 1 d D U P A 1
H3 H 0.8160 0.3715 0.7868 0.092 Uiso 0.264(4) 1 calc R U P A 1
C2 C 0.875(8) 0.348(3) 0.7267(10) 0.074(12) Uiso 0.264(4) 1 d D U P A 1
C7 C 0.919(5) 0.293(2) 0.6511(9) 0.079(11) Uiso 0.264(4) 1 d D U P A 1
C8 C 0.822(5) 0.373(2) 0.6252(9) 0.058(10) Uiso 0.264(4) 1 d D U P A 1
C13 C 0.623(6) 0.408(3) 0.6308(11) 0.056(11) Uiso 0.264(4) 1 d D U P A 1
H13 H 0.5464 0.3827 0.6528 0.067 Uiso 0.264(4) 1 calc R U P A 1
C9 C 0.932(5) 0.410(2) 0.5930(9) 0.054(9) Uiso 0.264(4) 1 d D U P A 1
H9 H 1.0676 0.3888 0.5882 0.065 Uiso 0.264(4) 1 calc R U P A 1
C10 C 0.842(5) 0.480(2) 0.5672(10) 0.072(11) Uiso 0.264(4) 1 d D U P A 1
H10 H 0.9201 0.5044 0.5454 0.087 Uiso 0.264(4) 1 calc R U P A 1
C11 C 0.642(5) 0.5152(12) 0.5726(8) 0.065(12) Uiso 0.264(4) 1 d D U P A 1
C12 C 0.529(6) 0.478(2) 0.6057(10) 0.069(12) Uiso 0.264(4) 1 d D U P A 1
H12 H 0.3929 0.4989 0.6107 0.083 Uiso 0.264(4) 1 calc R U P A 1
C14 C 0.5418(16) 0.5921(6) 0.5448(2) 0.073(2) Uani 0.264(4) 1 d D U P A 1
C15 C 1.011(6) 0.438(2) 0.7203(14) 0.078(11) Uiso 0.264(4) 1 d D U P A 1
H15 H 0.9939 0.4517 0.6910 0.094 Uiso 0.264(4) 1 calc R U P A 1
C16 C 1.242(6) 0.424(5) 0.724(2) 0.064(16) Uiso 0.264(4) 1 d D U P A 1
H16A H 1.2812 0.3619 0.7114 0.095 Uiso 0.264(4) 1 calc R U P A 1
H16B H 1.3142 0.4774 0.7110 0.095 Uiso 0.264(4) 1 calc R U P A 1
H16C H 1.2802 0.4216 0.7526 0.095 Uiso 0.264(4) 1 calc R U P A 1
C17 C 0.936(7) 0.533(3) 0.7395(13) 0.104(14) Uiso 0.264(4) 1 d D U P A 1
H17A H 0.7868 0.5387 0.7361 0.156 Uiso 0.264(4) 1 calc R U P A 1
H17B H 0.9688 0.5331 0.7682 0.156 Uiso 0.264(4) 1 calc R U P A 1
H17C H 1.0027 0.5889 0.7266 0.156 Uiso 0.264(4) 1 calc R U P A 1
C18 C 0.576(5) 0.233(4) 0.8145(9) 0.099(12) Uiso 0.264(4) 1 d D U P A 1
H18 H 0.5679 0.1605 0.8169 0.119 Uiso 0.264(4) 1 calc R U P A 1
C19 C 0.699(5) 0.259(3) 0.8509(9) 0.067(11) Uiso 0.264(4) 1 d D U P A 1
H19A H 0.8418 0.2383 0.8470 0.100 Uiso 0.264(4) 1 calc R U P A 1
H19B H 0.6949 0.3296 0.8551 0.100 Uiso 0.264(4) 1 calc R U P A 1
H19C H 0.6425 0.2258 0.8744 0.100 Uiso 0.264(4) 1 calc R U P A 1
C20 C 0.349(4) 0.261(3) 0.8166(10) 0.059(10) Uiso 0.264(4) 1 d D U P A 1
H20A H 0.2804 0.2416 0.7917 0.089 Uiso 0.264(4) 1 calc R U P A 1
H20B H 0.2841 0.2280 0.8393 0.089 Uiso 0.264(4) 1 calc R U P A 1
H20C H 0.3365 0.3318 0.8200 0.089 Uiso 0.264(4) 1 calc R U P A 1
C21 C 0.648(6) 0.133(2) 0.6643(11) 0.079(12) Uiso 0.264(4) 1 d D U P A 1
H21 H 0.6352 0.1713 0.6388 0.095 Uiso 0.264(4) 1 calc R U P A 1
C22 C 0.816(7) 0.053(3) 0.6601(15) 0.098(15) Uiso 0.264(4) 1 d D U P A 1
H22A H 0.7820 0.0102 0.6377 0.148 Uiso 0.264(4) 1 calc R U P A 1
H22B H 0.9491 0.0845 0.6549 0.148 Uiso 0.264(4) 1 calc R U P A 1
H22C H 0.8241 0.0155 0.6849 0.148 Uiso 0.264(4) 1 calc R U P A 1
C23 C 0.439(6) 0.077(4) 0.6738(17) 0.088(15) Uiso 0.264(4) 1 d D U P A 1
H23A H 0.4046 0.0339 0.6514 0.131 Uiso 0.264(4) 1 calc R U P A 1
H23B H 0.4553 0.0385 0.6983 0.131 Uiso 0.264(4) 1 calc R U P A 1
H23C H 0.3283 0.1246 0.6776 0.131 Uiso 0.264(4) 1 calc R U P A 1
O1D O 1.097(3) 0.271(2) 0.6419(9) 0.078(9) Uani 0.400(4) 1 d D U P B 2
O2D O 0.6597(10) 0.6317(4) 0.51834(17) 0.0885(19) Uani 0.400(4) 1 d D U P B 2
O3D O 0.3579(11) 0.6152(5) 0.54952(17) 0.098(2) Uani 0.400(4) 1 d D U P B 2
C1D C 0.803(5) 0.2802(19) 0.6916(6) 0.068(9) Uiso 0.400(4) 1 d D U P B 2
C2D C 0.887(5) 0.3438(18) 0.7196(7) 0.067(8) Uiso 0.400(4) 1 d D U P B 2
C3D C 0.840(4) 0.331(2) 0.7614(7) 0.080(8) Uiso 0.400(4) 1 d D U P B 2
H3D H 0.9044 0.3718 0.7807 0.097 Uiso 0.400(4) 1 calc R U P B 2
C4D C 0.697(4) 0.257(2) 0.7747(7) 0.077(9) Uiso 0.400(4) 1 d D U P B 2
C5D C 0.609(6) 0.197(2) 0.7440(7) 0.074(9) Uiso 0.400(4) 1 d D U P B 2
H5D H 0.5112 0.1484 0.7513 0.089 Uiso 0.400(4) 1 calc R U P B 2
C6D C 0.663(6) 0.207(2) 0.7033(7) 0.074(9) Uiso 0.400(4) 1 d D U P B 2
C7D C 0.870(3) 0.2715(15) 0.6455(6) 0.081(8) Uiso 0.400(4) 1 d D U P B 2
C9D C 0.896(4) 0.3909(18) 0.5857(7) 0.066(8) Uiso 0.400(4) 1 d D U P B 2
H9D H 1.0276 0.3646 0.5798 0.079 Uiso 0.400(4) 1 calc R U P B 2
C8D C 0.780(3) 0.3549(14) 0.6184(6) 0.057(7) Uiso 0.400(4) 1 d D U P B 2
C13D C 0.590(4) 0.3947(18) 0.6269(8) 0.072(8) Uiso 0.400(4) 1 d D U P B 2
H13D H 0.5132 0.3702 0.6488 0.087 Uiso 0.400(4) 1 calc R U P B 2
C12D C 0.507(4) 0.4717(18) 0.6032(7) 0.071(9) Uiso 0.400(4) 1 d D U P B 2
H12D H 0.3768 0.4982 0.6094 0.085 Uiso 0.400(4) 1 calc R U P B 2
C11D C 0.622(3) 0.5087(10) 0.5702(5) 0.055(8) Uiso 0.400(4) 1 d D U P B 2
C10D C 0.814(4) 0.4663(17) 0.5622(7) 0.063(8) Uiso 0.400(4) 1 d D U P B 2
H10D H 0.8912 0.4896 0.5401 0.076 Uiso 0.400(4) 1 calc R U P B 2
C14D C 0.5418(16) 0.5921(6) 0.5448(2) 0.073(2) Uani 0.400(4) 1 d D U P B 2
C15D C 1.040(4) 0.4245(16) 0.7072(8) 0.075(8) Uiso 0.400(4) 1 d D U P B 2
H15D H 1.0686 0.4188 0.6778 0.090 Uiso 0.400(4) 1 calc R U P B 2
C16D C 1.241(4) 0.409(3) 0.7303(14) 0.116(17) Uiso 0.400(4) 1 d D U P B 2
H16D H 1.3397 0.4590 0.7229 0.174 Uiso 0.400(4) 1 calc R U P B 2
H16E H 1.2135 0.4121 0.7592 0.174 Uiso 0.400(4) 1 calc R U P B 2
H16F H 1.2966 0.3442 0.7237 0.174 Uiso 0.400(4) 1 calc R U P B 2
C17D C 0.934(5) 0.5261(16) 0.7157(10) 0.072(9) Uiso 0.400(4) 1 d D U P B 2
H17D H 0.8080 0.5310 0.6999 0.107 Uiso 0.400(4) 1 calc R U P B 2
H17E H 0.9018 0.5313 0.7443 0.107 Uiso 0.400(4) 1 calc R U P B 2
H17F H 1.0279 0.5788 0.7081 0.107 Uiso 0.400(4) 1 calc R U P B 2
C18D C 0.643(4) 0.219(3) 0.8195(7) 0.094(9) Uiso 0.400(4) 1 d D U P B 2
H18D H 0.6602 0.1465 0.8180 0.112 Uiso 0.400(4) 1 calc R U P B 2
C19D C 0.800(4) 0.251(2) 0.8505(7) 0.081(8) Uiso 0.400(4) 1 d D U P B 2
H19D H 0.9386 0.2385 0.8403 0.121 Uiso 0.400(4) 1 calc R U P B 2
H19E H 0.7845 0.3212 0.8556 0.121 Uiso 0.400(4) 1 calc R U P B 2
H19F H 0.7793 0.2152 0.8755 0.121 Uiso 0.400(4) 1 calc R U P B 2
C20D C 0.413(4) 0.233(3) 0.8301(12) 0.106(13) Uiso 0.400(4) 1 d D U P B 2
H20D H 0.3281 0.2094 0.8079 0.159 Uiso 0.400(4) 1 calc R U P B 2
H20E H 0.3804 0.1963 0.8545 0.159 Uiso 0.400(4) 1 calc R U P B 2
H20F H 0.3856 0.3023 0.8346 0.159 Uiso 0.400(4) 1 calc R U P B 2
C21D C 0.601(5) 0.148(2) 0.6652(8) 0.085(10) Uiso 0.400(4) 1 d D U P B 2
H21D H 0.4775 0.1810 0.6536 0.103 Uiso 0.400(4) 1 calc R U P B 2
C22D C 0.786(3) 0.1701(14) 0.6361(6) 0.093(7) Uiso 0.400(4) 1 d D U P B 2
H22D H 0.8946 0.1207 0.6397 0.111 Uiso 0.400(4) 1 calc R U P B 2
H22E H 0.7387 0.1675 0.6079 0.111 Uiso 0.400(4) 1 calc R U P B 2
C23D C 0.546(5) 0.0418(17) 0.6708(8) 0.122(11) Uiso 0.400(4) 1 d D U P B 2
H23D H 0.5101 0.0132 0.6448 0.183 Uiso 0.400(4) 1 calc R U P B 2
H23E H 0.6635 0.0070 0.6822 0.183 Uiso 0.400(4) 1 calc R U P B 2
H23F H 0.4288 0.0365 0.6891 0.183 Uiso 0.400(4) 1 calc R U P B 2
O1P O 1.113(6) 0.303(3) 0.6526(15) 0.075(9) Uani 0.199(4) 1 d D U P C 3
O2P O 0.6597(10) 0.6317(4) 0.51834(17) 0.0885(19) Uani 0.199(4) 1 d D U P C 3
O3P O 0.3579(11) 0.6152(5) 0.54952(17) 0.098(2) Uani 0.199(4) 1 d D U P C 3
C6P C 0.665(6) 0.212(3) 0.7049(9) 0.069(13) Uiso 0.199(4) 1 d DG U P C 3
C1P C 0.796(6) 0.293(2) 0.7003(7) 0.059(12) Uiso 0.199(4) 1 d DG U P C 3
C2P C 0.858(7) 0.348(3) 0.7343(9) 0.061(11) Uiso 0.199(4) 1 d DG U P C 3
C3P C 0.787(7) 0.321(3) 0.7730(8) 0.074(12) Uiso 0.199(4) 1 d DG U P C 3
H3P H 0.8291 0.3584 0.7963 0.089 Uiso 0.199(4) 1 d G U P C 3
C4P C 0.656(6) 0.239(3) 0.7777(8) 0.077(13) Uiso 0.199(4) 1 d DG U P C 3
C5P C 0.595(7) 0.185(3) 0.7436(10) 0.079(13) Uiso 0.199(4) 1 d DG U P C 3
H5P H 0.5049 0.1290 0.7468 0.095 Uiso 0.199(4) 1 d G U P C 3
C7P C 0.936(4) 0.3476(18) 0.6704(7) 0.054(9) Uiso 0.199(4) 1 d D U P C 3
C8P C 0.832(4) 0.4084(15) 0.6363(6) 0.051(9) Uiso 0.199(4) 1 d DG U P C 3
C9P C 0.956(3) 0.4520(19) 0.6063(8) 0.074(11) Uiso 0.199(4) 1 d DG U P C 3
H9P H 1.1023 0.4411 0.6062 0.089 Uiso 0.199(4) 1 d G U P C 3
C10P C 0.864(4) 0.5114(18) 0.5765(7) 0.070(10) Uiso 0.199(4) 1 d DG U P C 3
H10P H 0.9491 0.5412 0.5559 0.084 Uiso 0.199(4) 1 d G U P C 3
C11P C 0.649(5) 0.5274(15) 0.5766(7) 0.075(12) Uiso 0.199(4) 1 d DG U P C 3
C12P C 0.526(4) 0.484(2) 0.6065(10) 0.069(13) Uiso 0.199(4) 1 d DG U P C 3
H12P H 0.3789 0.4947 0.6067 0.083 Uiso 0.199(4) 1 d G U P C 3
C13P C 0.617(4) 0.424(2) 0.6365(8) 0.061(12) Uiso 0.199(4) 1 d DG U P C 3
H13P H 0.5321 0.3946 0.6570 0.073 Uiso 0.199(4) 1 d G U P C 3
C14P C 0.5418(16) 0.5921(6) 0.5448(2) 0.073(2) Uani 0.199(4) 1 d D U P C 3
C15P C 0.983(6) 0.421(2) 0.7097(9) 0.068(12) Uiso 0.199(4) 1 d D U P C 3
C16P C 1.215(6) 0.433(5) 0.718(2) 0.09(2) Uiso 0.199(4) 1 d D U P C 3
H16G H 1.2711 0.4826 0.6996 0.138 Uiso 0.199(4) 1 calc R U P C 3
H16H H 1.2362 0.4536 0.7456 0.138 Uiso 0.199(4) 1 calc R U P C 3
H16I H 1.2841 0.3709 0.7131 0.138 Uiso 0.199(4) 1 calc R U P C 3
C17P C 0.891(10) 0.525(3) 0.7037(18) 0.11(2) Uiso 0.199(4) 1 d D U P C 3
H17G H 0.9859 0.5646 0.6876 0.166 Uiso 0.199(4) 1 calc R U P C 3
H17H H 0.7595 0.5201 0.6898 0.166 Uiso 0.199(4) 1 calc R U P C 3
H17I H 0.8711 0.5562 0.7299 0.166 Uiso 0.199(4) 1 calc R U P C 3
C18P C 0.581(7) 0.206(3) 0.8196(10) 0.086(13) Uiso 0.199(4) 1 d D U P C 3
H18P H 0.5020 0.1442 0.8185 0.103 Uiso 0.199(4) 1 calc R U P C 3
C19P C 0.761(7) 0.201(3) 0.8496(12) 0.070(13) Uiso 0.199(4) 1 d D U P C 3
H19G H 0.7091 0.1801 0.8758 0.105 Uiso 0.199(4) 1 calc R U P C 3
H19H H 0.8624 0.1542 0.8399 0.105 Uiso 0.199(4) 1 calc R U P C 3
H19I H 0.8241 0.2655 0.8521 0.105 Uiso 0.199(4) 1 calc R U P C 3
C20P C 0.440(8) 0.297(4) 0.8289(17) 0.116(19) Uiso 0.199(4) 1 d D U P C 3
H20G H 0.3272 0.2986 0.8095 0.175 Uiso 0.199(4) 1 calc R U P C 3
H20H H 0.3842 0.2906 0.8560 0.175 Uiso 0.199(4) 1 calc R U P C 3
H20I H 0.5206 0.3566 0.8268 0.175 Uiso 0.199(4) 1 calc R U P C 3
C21P C 0.583(7) 0.148(3) 0.6702(14) 0.079(13) Uiso 0.199(4) 1 d D U P C 3
H21P H 0.5529 0.1919 0.6471 0.095 Uiso 0.199(4) 1 calc R U P C 3
C22P C 0.752(9) 0.074(4) 0.6565(19) 0.100(17) Uiso 0.199(4) 1 d D U P C 3
H22F H 0.6993 0.0336 0.6345 0.149 Uiso 0.199(4) 1 calc R U P C 3
H22G H 0.8734 0.1097 0.6473 0.149 Uiso 0.199(4) 1 calc R U P C 3
H22H H 0.7903 0.0318 0.6791 0.149 Uiso 0.199(4) 1 calc R U P C 3
C23P C 0.385(7) 0.088(4) 0.679(2) 0.088(19) Uiso 0.199(4) 1 d D U P C 3
H23G H 0.3468 0.0503 0.6552 0.131 Uiso 0.199(4) 1 calc R U P C 3
H23H H 0.4104 0.0431 0.7014 0.131 Uiso 0.199(4) 1 calc R U P C 3
H23I H 0.2730 0.1322 0.6861 0.131 Uiso 0.199(4) 1 calc R U P C 3
O1Z O 1.110(7) 0.283(6) 0.655(2) 0.075(10) Uiso 0.137(4) 1 d D U P D 4
O2Z O 0.6597(10) 0.6317(4) 0.51834(17) 0.0885(19) Uani 0.137(4) 1 d D U P D 4
O3Z O 0.3579(11) 0.6152(5) 0.54952(17) 0.098(2) Uani 0.137(4) 1 d D U P D 4
C6Z C 0.754(8) 0.219(3) 0.7084(9) 0.060(13) Uiso 0.137(4) 1 d DG U P D 4
C1Z C 0.871(7) 0.304(3) 0.7013(9) 0.060(13) Uiso 0.137(4) 1 d DG U P D 4
C2Z C 0.902(7) 0.373(3) 0.7326(10) 0.073(13) Uiso 0.137(4) 1 d DG U P D 4
C3Z C 0.818(7) 0.355(3) 0.7712(10) 0.084(14) Uiso 0.137(4) 1 d DG U P D 4
H3Z H 0.8393 0.4017 0.7926 0.100 Uiso 0.137(4) 1 d G U P D 4
C4Z C 0.702(7) 0.269(3) 0.7783(9) 0.078(14) Uiso 0.137(4) 1 d DG U P D 4
C5Z C 0.670(7) 0.201(3) 0.7470(10) 0.072(14) Uiso 0.137(4) 1 d DG U P D 4
H5Z H 0.5906 0.1427 0.7519 0.087 Uiso 0.137(4) 1 d G U P D 4
C7Z C 0.888(7) 0.288(2) 0.6554(10) 0.083(14) Uiso 0.137(4) 1 d D U P D 4
C8Z C 0.796(7) 0.367(3) 0.6258(11) 0.054(14) Uiso 0.137(4) 1 d DG U P D 4
C9Z C 0.876(7) 0.376(3) 0.5864(13) 0.070(14) Uiso 0.137(4) 1 d DG U P D 4
H9Z H 0.9852 0.3336 0.5773 0.084 Uiso 0.137(4) 1 d G U P D 4
C10Z C 0.796(7) 0.448(3) 0.5601(10) 0.064(14) Uiso 0.137(4) 1 d DG U P D 4
H10Z H 0.8504 0.4548 0.5332 0.077 Uiso 0.137(4) 1 d G U P D 4
C11Z C 0.636(4) 0.5102(15) 0.5733(9) 0.063(14) Uiso 0.137(4) 1 d DG U P D 4
C12Z C 0.556(6) 0.501(3) 0.6126(11) 0.063(13) Uiso 0.137(4) 1 d DG U P D 4
H12Z H 0.4468 0.5435 0.6217 0.076 Uiso 0.137(4) 1 d G U P D 4
C13Z C 0.636(7) 0.429(3) 0.6389(10) 0.064(13) Uiso 0.137(4) 1 d DG U P D 4
H13Z H 0.5816 0.4223 0.6658 0.077 Uiso 0.137(4) 1 d G U P D 4
C14Z C 0.5418(16) 0.5921(6) 0.5448(2) 0.073(2) Uani 0.137(4) 1 d D U P D 4
C15Z C 1.020(8) 0.464(3) 0.7222(19) 0.080(14) Uiso 0.137(4) 1 d D U P D 4
H15Z H 1.0476 0.4586 0.6927 0.096 Uiso 0.137(4) 1 calc R U P D 4
C16Z C 1.227(7) 0.456(5) 0.742(2) 0.11(2) Uiso 0.137(4) 1 d D U P D 4
H16J H 1.2873 0.3926 0.7354 0.166 Uiso 0.137(4) 1 calc R U P D 4
H16K H 1.3167 0.5079 0.7313 0.166 Uiso 0.137(4) 1 calc R U P D 4
H16L H 1.2128 0.4631 0.7707 0.166 Uiso 0.137(4) 1 calc R U P D 4
C17Z C 0.891(10) 0.554(3) 0.726(2) 0.08(2) Uiso 0.137(4) 1 d D U P D 4
H17J H 0.7620 0.5453 0.7117 0.120 Uiso 0.137(4) 1 calc R U P D 4
H17K H 0.8610 0.5654 0.7548 0.120 Uiso 0.137(4) 1 calc R U P D 4
H17L H 0.9648 0.6102 0.7154 0.120 Uiso 0.137(4) 1 calc R U P D 4
C18Z C 0.613(10) 0.252(5) 0.8202(13) 0.088(15) Uiso 0.137(4) 1 d D U P D 4
H18Z H 0.6577 0.1850 0.8282 0.105 Uiso 0.137(4) 1 calc R U P D 4
C19Z C 0.750(11) 0.322(6) 0.8437(17) 0.12(2) Uiso 0.137(4) 1 d D U P D 4
H19J H 0.7123 0.3205 0.8721 0.178 Uiso 0.137(4) 1 calc R U P D 4
H19K H 0.8934 0.3033 0.8405 0.178 Uiso 0.137(4) 1 calc R U P D 4
H19L H 0.7305 0.3887 0.8334 0.178 Uiso 0.137(4) 1 calc R U P D 4
C20Z C 0.383(11) 0.259(10) 0.831(3) 0.10(3) Uiso 0.137(4) 1 d D U P D 4
H20J H 0.3051 0.2120 0.8150 0.143 Uiso 0.137(4) 1 calc R U P D 4
H20K H 0.3643 0.2443 0.8596 0.143 Uiso 0.137(4) 1 calc R U P D 4
H20L H 0.3331 0.3249 0.8255 0.143 Uiso 0.137(4) 1 calc R U P D 4
C21Z C 0.767(7) 0.183(3) 0.6647(10) 0.091(14) Uiso 0.137(4) 1 d D U P D 4
C22Z C 0.906(9) 0.091(3) 0.6633(18) 0.087(19) Uiso 0.137(4) 1 d D U P D 4
H22I H 0.9151 0.0673 0.6356 0.131 Uiso 0.137(4) 1 calc R U P D 4
H22J H 1.0432 0.1076 0.6730 0.131 Uiso 0.137(4) 1 calc R U P D 4
H22K H 0.8472 0.0399 0.6803 0.131 Uiso 0.137(4) 1 calc R U P D 4
C23Z C 0.570(9) 0.169(5) 0.639(2) 0.15(3) Uiso 0.137(4) 1 d D U P D 4
H23J H 0.6069 0.1458 0.6124 0.221 Uiso 0.137(4) 1 calc R U P D 4
H23K H 0.4797 0.1213 0.6521 0.221 Uiso 0.137(4) 1 calc R U P D 4
H23L H 0.4977 0.2315 0.6369 0.221 Uiso 0.137(4) 1 calc R U P D 4
N1 N 0.0664(9) 0.6673(4) 0.49238(17) 0.070(2) Uani 1 1 d . . . . .
H1A H 0.1673 0.6448 0.5087 0.084 Uiso 1 1 calc R U . . .
H1B H -0.0577 0.6521 0.5030 0.084 Uiso 1 1 calc R U . . .
H1C H 0.0775 0.7330 0.4900 0.084 Uiso 1 1 calc R U . . .
C24 C 0.3019(16) 0.6494(7) 0.4333(3) 0.111(4) Uani 1 1 d . . . . .
H24A H 0.4094 0.6319 0.4525 0.167 Uiso 1 1 calc R U . . .
H24B H 0.3049 0.7199 0.4286 0.167 Uiso 1 1 calc R U . . .
H24C H 0.3255 0.6151 0.4080 0.167 Uiso 1 1 calc R U . . .
C25 C 0.0869(15) 0.6197(7) 0.4507(2) 0.079(3) Uani 1 1 d . . . . .
H25 H -0.0216 0.6475 0.4329 0.094 Uiso 1 1 calc R U . . .
C26 C 0.054(2) 0.5098(9) 0.4535(3) 0.095(3) Uani 1 1 d . . . . .
C27 C -0.136(2) 0.4703(11) 0.4397(3) 0.116(4) Uani 1 1 d . . . . .
H27 H -0.2407 0.5121 0.4300 0.139 Uiso 1 1 calc R U . . .
C28 C -0.166(3) 0.3671(15) 0.4407(5) 0.159(6) Uani 1 1 d . . . . .
H28 H -0.2907 0.3389 0.4317 0.191 Uiso 1 1 calc R U . . .
C29 C -0.009(5) 0.3094(17) 0.4552(7) 0.205(13) Uani 1 1 d . . . . .
H29 H -0.0262 0.2407 0.4547 0.246 Uiso 1 1 calc R U . . .
C30 C 0.171(4) 0.3460(16) 0.4703(6) 0.195(9) Uani 1 1 d . . . . .
H30 H 0.2720 0.3043 0.4815 0.234 Uiso 1 1 calc R U . . .
C31 C 0.201(2) 0.4485(11) 0.4686(3) 0.133(5) Uani 1 1 d . . . . .
H31 H 0.3258 0.4752 0.4782 0.160 Uiso 1 1 calc R U . . .

loop_
_atom_site_aniso_label
_atom_site_aniso_U_11
_atom_site_aniso_U_22
_atom_site_aniso_U_33
_atom_site_aniso_U_23
_atom_site_aniso_U_13
_atom_site_aniso_U_12
O1 0.083(15) 0.072(17) 0.082(14) 0.012(13) 0.018(13) 0.011(14)
O2 0.080(4) 0.107(4) 0.079(4) 0.034(4) 0.011(3) 0.005(4)
O3 0.076(4) 0.146(5) 0.070(4) 0.031(4) 0.007(4) 0.029(5)
C14 0.099(7) 0.072(5) 0.049(5) 0.004(4) -0.005(6) 0.012(5)
O1D 0.073(11) 0.075(17) 0.085(14) -0.001(13) 0.020(11) 0.010(13)
O2D 0.080(4) 0.107(4) 0.079(4) 0.034(4) 0.011(3) 0.005(4)
O3D 0.076(4) 0.146(5) 0.070(4) 0.031(4) 0.007(4) 0.029(5)
C14D 0.099(7) 0.072(5) 0.049(5) 0.004(4) -0.005(6) 0.012(5)
O1P 0.073(14) 0.076(18) 0.075(16) 0.011(14) 0.019(14) 0.007(14)
O2P 0.080(4) 0.107(4) 0.079(4) 0.034(4) 0.011(3) 0.005(4)
O3P 0.076(4) 0.146(5) 0.070(4) 0.031(4) 0.007(4) 0.029(5)
C14P 0.099(7) 0.072(5) 0.049(5) 0.004(4) -0.005(6) 0.012(5)
O2Z 0.080(4) 0.107(4) 0.079(4) 0.034(4) 0.011(3) 0.005(4)
O3Z 0.076(4) 0.146(5) 0.070(4) 0.031(4) 0.007(4) 0.029(5)
C14Z 0.099(7) 0.072(5) 0.049(5) 0.004(4) -0.005(6) 0.012(5)
N1 0.061(5) 0.094(5) 0.056(4) 0.012(4) 0.003(4) 0.005(4)
C24 0.116(9) 0.141(9) 0.077(6) 0.005(6) 0.025(6) -0.006(8)
C25 0.076(7) 0.102(8) 0.058(6) 0.006(5) -0.014(5) 0.017(6)
C26 0.120(11) 0.112(10) 0.053(6) -0.005(6) -0.003(7) 0.011(10)
C27 0.108(11) 0.138(12) 0.101(9) -0.011(8) 0.018(8) -0.007(9)
C28 0.174(18) 0.143(16) 0.160(15) -0.037(12) 0.030(13) -0.062(14)
C29 0.34(4) 0.122(17) 0.157(18) -0.015(13) 0.03(2) -0.02(2)
C30 0.29(3) 0.134(19) 0.161(16) 0.008(12) -0.034(16) 0.052(17)
C31 0.176(15) 0.105(10) 0.118(10) 0.005(8) -0.033(10) 0.016(11)

loop_
_atom_type_symbol
_atom_type_description
_atom_type_scat_dispersion_real
_atom_type_scat_dispersion_imag
_atom_type_scat_source
C C 0.0033 0.0016 'International Tables Vol C Tables 4.2.6.8 and 6.1.1.4'
H H 0.0000 0.0000 'International Tables Vol C Tables 4.2.6.8 and 6.1.1.4'
N N 0.0061 0.0033 'International Tables Vol C Tables 4.2.6.8 and 6.1.1.4'
O O 0.0106 0.0060 'International Tables Vol C Tables 4.2.6.8 and 6.1.1.4'

loop_
_geom_angle_atom_site_label_1
_geom_angle_atom_site_label_2
_geom_angle_atom_site_label_3
_geom_angle
_geom_angle_site_symmetry_1
_geom_angle_site_symmetry_3
_geom_angle_publ_flag
C6 C1 C2 121(2) . . ?
C6 C1 C7 114(2) . . ?
C2 C1 C7 125(2) . . ?
C1 C6 C5 118(2) . . ?
C1 C6 C21 121(2) . . ?
C5 C6 C21 121(2) . . ?
C4 C5 C6 123(3) . . ?
C4 C5 H5 118.7 . . ?
C6 C5 H5 118.7 . . ?
C5 C4 C3 119(2) . . ?
C5 C4 C18 125(3) . . ?
C3 C4 C18 116(2) . . ?
C4 C3 C2 120(3) . . ?
C4 C3 H3 119.8 . . ?
C2 C3 H3 119.8 . . ?
C1 C2 C3 120(2) . . ?
C1 C2 C15 120(2) . . ?
C3 C2 C15 120(2) . . ?
O1 C7 C8 119(3) . . ?
O1 C7 C1 124(3) . . ?
C8 C7 C1 117(2) . . ?
C9 C8 C13 117(2) . . ?
C9 C8 C7 119(2) . . ?
C13 C8 C7 123(2) . . ?
C8 C13 C12 124(3) . . ?
C8 C13 H13 118.2 . . ?
C12 C13 H13 118.2 . . ?
C8 C9 C10 121(3) . . ?
C8 C9 H9 119.7 . . ?
C10 C9 H9 119.7 . . ?
C11 C10 C9 123(3) . . ?
C11 C10 H10 118.7 . . ?
C9 C10 H10 118.7 . . ?
C10 C11 C12 117(2) . . ?
C10 C11 C14 123(2) . . ?
C12 C11 C14 119(2) . . ?
C13 C12 C11 119(3) . . ?
C13 C12 H12 120.6 . . ?
C11 C12 H12 120.6 . . ?
O3 C14 O2 123.4(7) . . ?
O3 C14 C11 120.1(16) . . ?
O2 C14 C11 116.4(16) . . ?
C16 C15 C17 113(3) . . ?
C16 C15 C2 117(3) . . ?
C17 C15 C2 116(3) . . ?
C16 C15 H15 102.5 . . ?
C17 C15 H15 102.5 . . ?
C2 C15 H15 102.5 . . ?
C15 C16 H16A 109.5 . . ?
C15 C16 H16B 109.5 . . ?
H16A C16 H16B 109.5 . . ?
C15 C16 H16C 109.5 . . ?
H16A C16 H16C 109.5 . . ?
H16B C16 H16C 109.5 . . ?
C15 C17 H17A 109.5 . . ?
C15 C17 H17B 109.5 . . ?
H17A C17 H17B 109.5 . . ?
C15 C17 H17C 109.5 . . ?
H17A C17 H17C 109.5 . . ?
H17B C17 H17C 109.5 . . ?
C19 C18 C20 115(3) . . ?
C19 C18 C4 121(3) . . ?
C20 C18 C4 112(2) . . ?
C19 C18 H18 101.5 . . ?
C20 C18 H18 101.5 . . ?
C4 C18 H18 101.5 . . ?
C18 C19 H19A 109.5 . . ?
C18 C19 H19B 109.5 . . ?
H19A C19 H19B 109.5 . . ?
C18 C19 H19C 109.5 . . ?
H19A C19 H19C 109.5 . . ?
H19B C19 H19C 109.5 . . ?
C18 C20 H20A 109.5 . . ?
C18 C20 H20B 109.5 . . ?
H20A C20 H20B 109.5 . . ?
C18 C20 H20C 109.5 . . ?
H20A C20 H20C 109.5 . . ?
H20B C20 H20C 109.5 . . ?
C6 C21 C22 109(3) . . ?
C6 C21 C23 110(3) . . ?
C22 C21 C23 106(3) . . ?
C6 C21 H21 110.4 . . ?
C22 C21 H21 110.4 . . ?
C23 C21 H21 110.4 . . ?
C21 C22 H22A 109.5 . . ?
C21 C22 H22B 109.5 . . ?
H22A C22 H22B 109.5 . . ?
C21 C22 H22C 109.5 . . ?
H22A C22 H22C 109.5 . . ?
H22B C22 H22C 109.5 . . ?
C21 C23 H23A 109.5 . . ?
C21 C23 H23B 109.5 . . ?
H23A C23 H23B 109.5 . . ?
C21 C23 H23C 109.5 . . ?
H23A C23 H23C 109.5 . . ?
H23B C23 H23C 109.5 . . ?
C2D C1D C6D 120.9(17) . . ?
C2D C1D C7D 125.7(18) . . ?
C6D C1D C7D 113.0(16) . . ?
C1D C2D C3D 119.5(18) . . ?
C1D C2D C15D 121.6(19) . . ?
C3D C2D C15D 118.8(19) . . ?
C2D C3D C4D 121.1(19) . . ?
C2D C3D H3D 119.5 . . ?
C4D C3D H3D 119.5 . . ?
C5D C4D C3D 116.5(18) . . ?
C5D C4D C18D 112.5(19) . . ?
C3D C4D C18D 130(2) . . ?
C6D C5D C4D 122(2) . . ?
C6D C5D H5D 119.2 . . ?
C4D C5D H5D 119.2 . . ?
C1D C6D C5D 120.3(18) . . ?
C1D C6D C21D 108.2(16) . . ?
C5D C6D C21D 131.5(19) . . ?
O1D C7D C22D 109.8(18) . . ?
O1D C7D C8D 109.0(18) . . ?
C22D C7D C8D 114.2(18) . . ?
O1D C7D C1D 110.5(19) . . ?
C22D C7D C1D 99.6(14) . . ?
C8D C7D C1D 113.4(18) . . ?
C10D C9D C8D 118.8(19) . . ?
C10D C9D H9D 120.6 . . ?
C8D C9D H9D 120.6 . . ?
C13D C8D C9D 120.0(17) . . ?
C13D C8D C7D 120.1(17) . . ?
C9D C8D C7D 119.9(17) . . ?
C8D C13D C12D 121(2) . . ?
C8D C13D H13D 119.4 . . ?
C12D C13D H13D 119.4 . . ?
C13D C12D C11D 120(2) . . ?
C13D C12D H12D 120.2 . . ?
C11D C12D H12D 120.2 . . ?
C10D C11D C12D 117.8(17) . . ?
C10D C11D C14D 121.0(17) . . ?
C12D C11D C14D 121.2(17) . . ?
C9D C10D C11D 123(2) . . ?
C9D C10D H10D 118.6 . . ?
C11D C10D H10D 118.6 . . ?
O3D C14D O2D 123.4(7) . . ?
O3D C14D C11D 117.0(12) . . ?
O2D C14D C11D 119.5(12) . . ?
C16D C15D C2D 108(2) . . ?
C16D C15D C17D 114(2) . . ?
C2D C15D C17D 107(2) . . ?
C16D C15D H15D 108.9 . . ?
C2D C15D H15D 108.9 . . ?
C17D C15D H15D 108.9 . . ?
C15D C16D H16D 109.5 . . ?
C15D C16D H16E 109.5 . . ?
H16D C16D H16E 109.5 . . ?
C15D C16D H16F 109.5 . . ?
H16D C16D H16F 109.5 . . ?
H16E C16D H16F 109.5 . . ?
C15D C17D H17D 109.5 . . ?
C15D C17D H17E 109.5 . . ?
H17D C17D H17E 109.5 . . ?
C15D C17D H17F 109.5 . . ?
H17D C17D H17F 109.5 . . ?
H17E C17D H17F 109.5 . . ?
C19D C18D C20D 117(2) . . ?
C19D C18D C4D 112.5(19) . . ?
C20D C18D C4D 112(2) . . ?
C19D C18D H18D 104.3 . . ?
C20D C18D H18D 104.3 . . ?
C4D C18D H18D 104.3 . . ?
C18D C19D H19D 109.5 . . ?
C18D C19D H19E 109.5 . . ?
H19D C19D H19E 109.5 . . ?
C18D C19D H19F 109.5 . . ?
H19D C19D H19F 109.5 . . ?
H19E C19D H19F 109.5 . . ?
C18D C20D H20D 109.5 . . ?
C18D C20D H20E 109.5 . . ?
H20D C20D H20E 109.5 . . ?
C18D C20D H20F 109.5 . . ?
H20D C20D H20F 109.5 . . ?
H20E C20D H20F 109.5 . . ?
C23D C21D C6D 118(2) . . ?
C23D C21D C22D 116(2) . . ?
C6D C21D C22D 101.7(17) . . ?
C23D C21D H21D 106.9 . . ?
C6D C21D H21D 106.9 . . ?
C22D C21D H21D 106.9 . . ?
C7D C22D C21D 108.7(16) . . ?
C7D C22D H22D 109.9 . . ?
C21D C22D H22D 109.9 . . ?
C7D C22D H22E 109.9 . . ?
C21D C22D H22E 109.9 . . ?
H22D C22D H22E 108.3 . . ?
C21D C23D H23D 109.5 . . ?
C21D C23D H23E 109.5 . . ?
H23D C23D H23E 109.5 . . ?
C21D C23D H23F 109.5 . . ?
H23D C23D H23F 109.5 . . ?
H23E C23D H23F 109.5 . . ?
C1P C6P C5P 120.0 . . ?
C1P C6P C21P 125(2) . . ?
C5P C6P C21P 115(2) . . ?
C6P C1P C2P 120.0 . . ?
C6P C1P C7P 144.1(17) . . ?
C2P C1P C7P 95.4(16) . . ?
C1P C2P C3P 119.90(7) . . ?
C1P C2P C15P 94.0(17) . . ?
C3P C2P C15P 146.0(17) . . ?
C4P C3P C2P 120.1 . . ?
C4P C3P H3P 120.1 . . ?
C2P C3P H3P 119.8 . . ?
C3P C4P C5P 120.1 . . ?
C3P C4P C18P 121(2) . . ?
C5P C4P C18P 119(2) . . ?
C4P C5P C6P 119.92(7) . . ?
C4P C5P H5P 120.1 . . ?
C6P C5P H5P 120.0 . . ?
O1P C7P C1P 122(3) . . ?
O1P C7P C8P 106(2) . . ?
C1P C7P C8P 118(2) . . ?
O1P C7P C15P 116(3) . . ?
C1P C7P C15P 84.1(15) . . ?
C8P C7P C15P 108.9(17) . . ?
C13P C8P C9P 119.9 . . ?
C13P C8P C7P 120.6(17) . . ?
C9P C8P C7P 119.4(17) . . ?
C10P C9P C8P 120.0 . . ?
C10P C9P H9P 120.1 . . ?
C8P C9P H9P 119.9 . . ?
C9P C10P C11P 120.1 . . ?
C9P C10P H10P 119.9 . . ?
C11P C10P H10P 120.0 . . ?
C12P C11P C10P 120.0 . . ?
C12P C11P C14P 117.7(18) . . ?
C10P C11P C14P 122.3(18) . . ?
C11P C12P C13P 120.0 . . ?
C11P C12P H12P 120.1 . . ?
C13P C12P H12P 119.9 . . ?
C8P C13P C12P 120.0 . . ?
C8P C13P H13P 120.0 . . ?
C12P C13P H13P 120.0 . . ?
O3P C14P O2P 123.4(7) . . ?
O3P C14P C11P 119.6(14) . . ?
O2P C14P C11P 116.0(14) . . ?
C2P C15P C16P 120(3) . . ?
C2P C15P C17P 118(3) . . ?
C16P C15P C17P 108(3) . . ?
C2P C15P C7P 85.6(16) . . ?
C16P C15P C7P 112(3) . . ?
C17P C15P C7P 112(3) . . ?
C15P C16P H16G 109.5 . . ?
C15P C16P H16H 109.5 . . ?
H16G C16P H16H 109.5 . . ?
C15P C16P H16I 109.5 . . ?
H16G C16P H16I 109.5 . . ?
H16H C16P H16I 109.5 . . ?
C15P C17P H17G 109.5 . . ?
C15P C17P H17H 109.5 . . ?
H17G C17P H17H 109.5 . . ?
C15P C17P H17I 109.5 . . ?
H17G C17P H17I 109.5 . . ?
H17H C17P H17I 109.5 . . ?
C19P C18P C4P 111(3) . . ?
C19P C18P C20P 111(3) . . ?
C4P C18P C20P 98(3) . . ?
C19P C18P H18P 112.1 . . ?
C4P C18P H18P 112.1 . . ?
C20P C18P H18P 112.1 . . ?
C18P C19P H19G 109.5 . . ?
C18P C19P H19H 109.5 . . ?
H19G C19P H19H 109.5 . . ?
C18P C19P H19I 109.5 . . ?
H19G C19P H19I 109.5 . . ?
H19H C19P H19I 109.5 . . ?
C18P C20P H20G 109.5 . . ?
C18P C20P H20H 109.5 . . ?
H20G C20P H20H 109.5 . . ?
C18P C20P H20I 109.5 . . ?
H20G C20P H20I 109.5 . . ?
H20H C20P H20I 109.5 . . ?
C6P C21P C23P 116(3) . . ?
C6P C21P C22P 110(3) . . ?
C23P C21P C22P 107(3) . . ?
C6P C21P H21P 107.6 . . ?
C23P C21P H21P 107.6 . . ?
C22P C21P H21P 107.7 . . ?
C21P C22P H22F 109.5 . . ?
C21P C22P H22G 109.5 . . ?
H22F C22P H22G 109.5 . . ?
C21P C22P H22H 109.5 . . ?
H22F C22P H22H 109.5 . . ?
H22G C22P H22H 109.5 . . ?
C21P C23P H23G 109.5 . . ?
C21P C23P H23H 109.5 . . ?
H23G C23P H23H 109.5 . . ?
C21P C23P H23I 109.5 . . ?
H23G C23P H23I 109.5 . . ?
H23H C23P H23I 109.5 . . ?
C5Z C6Z C1Z 120.0 . . ?
C5Z C6Z C21Z 145.4(18) . . ?
C1Z C6Z C21Z 94.5(17) . . ?
C2Z C1Z C6Z 119.8 . . ?
C2Z C1Z C7Z 144.5(17) . . ?
C6Z C1Z C7Z 94.8(17) . . ?
C1Z C2Z C3Z 120.20(8) . . ?
C1Z C2Z C15Z 117(2) . . ?
C3Z C2Z C15Z 123(2) . . ?
C4Z C3Z C2Z 119.9 . . ?
C4Z C3Z H3Z 120.0 . . ?
C2Z C3Z H3Z 120.0 . . ?
C3Z C4Z C5Z 120.0 . . ?
C3Z C4Z C18Z 119(2) . . ?
C5Z C4Z C18Z 121(2) . . ?
C6Z C5Z C4Z 120.06(7) . . ?
C6Z C5Z H5Z 120.0 . . ?
C4Z C5Z H5Z 120.0 . . ?
O1Z C7Z C1Z 95(3) . . ?
O1Z C7Z C8Z 114(3) . . ?
C1Z C7Z C8Z 119(3) . . ?
O1Z C7Z C21Z 115(3) . . ?
C1Z C7Z C21Z 84.7(17) . . ?
C8Z C7Z C21Z 122(2) . . ?
C13Z C8Z C9Z 120.1 . . ?
C13Z C8Z C7Z 120(2) . . ?
C9Z C8Z C7Z 120(2) . . ?
C10Z C9Z C8Z 120.0 . . ?
C10Z C9Z H9Z 119.8 . . ?
C8Z C9Z H9Z 120.2 . . ?
C9Z C10Z C11Z 119.9 . . ?
C9Z C10Z H10Z 120.4 . . ?
C11Z C10Z H10Z 119.8 . . ?
C12Z C11Z C10Z 120.4 . . ?
C12Z C11Z C14Z 118(2) . . ?
C10Z C11Z C14Z 122(2) . . ?
C11Z C12Z C13Z 119.8 . . ?
C11Z C12Z H12Z 120.5 . . ?
C13Z C12Z H12Z 119.8 . . ?
C8Z C13Z C12Z 119.9 . . ?
C8Z C13Z H13Z 120.1 . . ?
C12Z C13Z H13Z 120.0 . . ?
O3Z C14Z O2Z 123.4(7) . . ?
O3Z C14Z C11Z 118.3(14) . . ?
O2Z C14Z C11Z 118.3(14) . . ?
C17Z C15Z C16Z 122(4) . . ?
C17Z C15Z C2Z 112(3) . . ?
C16Z C15Z C2Z 107(3) . . ?
C17Z C15Z H15Z 104.8 . . ?
C16Z C15Z H15Z 104.8 . . ?
C2Z C15Z H15Z 104.8 . . ?
C15Z C16Z H16J 109.5 . . ?
C15Z C16Z H16K 109.5 . . ?
H16J C16Z H16K 109.5 . . ?
C15Z C16Z H16L 109.5 . . ?
H16J C16Z H16L 109.5 . . ?
H16K C16Z H16L 109.5 . . ?
C15Z C17Z H17J 109.5 . . ?
C15Z C17Z H17K 109.5 . . ?
H17J C17Z H17K 109.5 . . ?
C15Z C17Z H17L 109.5 . . ?
H17J C17Z H17L 109.5 . . ?
H17K C17Z H17L 109.5 . . ?
C19Z C18Z C4Z 98(3) . . ?
C19Z C18Z C20Z 114(4) . . ?
C4Z C18Z C20Z 125(4) . . ?
C19Z C18Z H18Z 106.0 . . ?
C4Z C18Z H18Z 106.0 . . ?
C20Z C18Z H18Z 106.0 . . ?
C18Z C19Z H19J 109.5 . . ?
C18Z C19Z H19K 109.5 . . ?
H19J C19Z H19K 109.5 . . ?
C18Z C19Z H19L 109.5 . . ?
H19J C19Z H19L 109.5 . . ?
H19K C19Z H19L 109.5 . . ?
C18Z C20Z H20J 109.5 . . ?
C18Z C20Z H20K 109.5 . . ?
H20J C20Z H20K 109.5 . . ?
C18Z C20Z H20L 109.5 . . ?
H20J C20Z H20L 109.5 . . ?
H20K C20Z H20L 109.5 . . ?
C6Z C21Z C22Z 109(3) . . ?
C6Z C21Z C23Z 121(3) . . ?
C22Z C21Z C23Z 112(3) . . ?
C6Z C21Z C7Z 85.6(17) . . ?
C22Z C21Z C7Z 115(3) . . ?
C23Z C21Z C7Z 113(3) . . ?
C21Z C22Z H22I 109.5 . . ?
C21Z C22Z H22J 109.5 . . ?
H22I C22Z H22J 109.5 . . ?
C21Z C22Z H22K 109.5 . . ?
H22I C22Z H22K 109.5 . . ?
H22J C22Z H22K 109.5 . . ?
C21Z C23Z H23J 109.5 . . ?
C21Z C23Z H23K 109.5 . . ?
H23J C23Z H23K 109.5 . . ?
C21Z C23Z H23L 109.5 . . ?
H23J C23Z H23L 109.5 . . ?
H23K C23Z H23L 109.5 . . ?
C25 N1 H1A 109.5 . . ?
C25 N1 H1B 109.5 . . ?
H1A N1 H1B 109.5 . . ?
C25 N1 H1C 109.5 . . ?
H1A N1 H1C 109.5 . . ?
H1B N1 H1C 109.5 . . ?
C25 C24 H24A 109.5 . . ?
C25 C24 H24B 109.5 . . ?
H24A C24 H24B 109.5 . . ?
C25 C24 H24C 109.5 . . ?
H24A C24 H24C 109.5 . . ?
H24B C24 H24C 109.5 . . ?
C26 C25 N1 110.6(7) . . ?
C26 C25 C24 113.9(9) . . ?
N1 C25 C24 107.5(7) . . ?
C26 C25 H25 108.2 . . ?
N1 C25 H25 108.2 . . ?
C24 C25 H25 108.2 . . ?
C31 C26 C27 119.5(12) . . ?
C31 C26 C25 122.0(13) . . ?
C27 C26 C25 118.5(12) . . ?
C26 C27 C28 119.2(14) . . ?
C26 C27 H27 120.4 . . ?
C28 C27 H27 120.4 . . ?
C29 C28 C27 118(2) . . ?
C29 C28 H28 120.9 . . ?
C27 C28 H28 120.9 . . ?
C30 C29 C28 124(3) . . ?
C30 C29 H29 118.2 . . ?
C28 C29 H29 118.2 . . ?
C29 C30 C31 118(2) . . ?
C29 C30 H30 121.1 . . ?
C31 C30 H30 121.1 . . ?
C26 C31 C30 121.7(17) . . ?
C26 C31 H31 119.1 . . ?
C30 C31 H31 119.1 . . ?

loop_
_geom_bond_atom_site_label_1
_geom_bond_atom_site_label_2
_geom_bond_distance
_geom_bond_site_symmetry_2
_geom_bond_publ_flag
O1 C7 1.21(2) . ?
O2 C14 1.266(9) . ?
O3 C14 1.225(9) . ?
C1 C6 1.39(2) . ?
C1 C2 1.40(2) . ?
C1 C7 1.52(2) . ?
C6 C5 1.39(2) . ?
C6 C21 1.52(2) . ?
C5 C4 1.38(2) . ?
C5 H5 0.9300 . ?
C4 C3 1.38(2) . ?
C4 C18 1.53(2) . ?
C3 C2 1.40(2) . ?
C3 H3 0.9300 . ?
C2 C15 1.51(2) . ?
C7 C8 1.50(2) . ?
C8 C9 1.36(2) . ?
C8 C13 1.37(2) . ?
C13 C12 1.39(2) . ?
C13 H13 0.9300 . ?
C9 C10 1.39(2) . ?
C9 H9 0.9300 . ?
C10 C11 1.37(2) . ?
C10 H10 0.9300 . ?
C11 C12 1.39(2) . ?
C11 C14 1.52(2) . ?
C12 H12 0.9300 . ?
C15 C16 1.50(2) . ?
C15 C17 1.50(2) . ?
C15 H15 0.9800 . ?
C16 H16A 0.9600 . ?
C16 H16B 0.9600 . ?
C16 H16C 0.9600 . ?
C17 H17A 0.9600 . ?
C17 H17B 0.9600 . ?
C17 H17C 0.9600 . ?
C18 C19 1.47(2) . ?
C18 C20 1.50(2) . ?
C18 H18 0.9800 . ?
C19 H19A 0.9600 . ?
C19 H19B 0.9600 . ?
C19 H19C 0.9600 . ?
C20 H20A 0.9600 . ?
C20 H20B 0.9600 . ?
C20 H20C 0.9600 . ?
C21 C22 1.53(3) . ?
C21 C23 1.57(2) . ?
C21 H21 0.9800 . ?
C22 H22A 0.9600 . ?
C22 H22B 0.9600 . ?
C22 H22C 0.9600 . ?
C23 H23A 0.9600 . ?
C23 H23B 0.9600 . ?
C23 H23C 0.9600 . ?
O1D C7D 1.46(2) . ?
O2D C14D 1.266(9) . ?
O3D C14D 1.225(9) . ?
C1D C2D 1.362(19) . ?
C1D C6D 1.379(19) . ?
C1D C7D 1.569(19) . ?
C2D C3D 1.41(2) . ?
C2D C15D 1.52(2) . ?
C3D C4D 1.42(2) . ?
C3D H3D 0.9300 . ?
C4D C5D 1.41(2) . ?
C4D C18D 1.59(2) . ?
C5D C6D 1.384(19) . ?
C5D H5D 0.9300 . ?
C6D C21D 1.53(2) . ?
C7D C22D 1.50(2) . ?
C7D C8D 1.541(18) . ?
C9D C10D 1.376(18) . ?
C9D C8D 1.387(18) . ?
C9D H9D 0.9300 . ?
C8D C13D 1.358(19) . ?
C13D C12D 1.396(19) . ?
C13D H13D 0.9300 . ?
C12D C11D 1.396(19) . ?
C12D H12D 0.9300 . ?
C11D C10D 1.377(19) . ?
C11D C14D 1.486(16) . ?
C10D H10D 0.9300 . ?
C15D C16D 1.50(2) . ?
C15D C17D 1.55(2) . ?
C15D H15D 0.9800 . ?
C16D H16D 0.9600 . ?
C16D H16E 0.9600 . ?
C16D H16F 0.9600 . ?
C17D H17D 0.9600 . ?
C17D H17E 0.9600 . ?
C17D H17F 0.9600 . ?
C18D C19D 1.49(2) . ?
C18D C20D 1.52(2) . ?
C18D H18D 0.9800 . ?
C19D H19D 0.9600 . ?
C19D H19E 0.9600 . ?
C19D H19F 0.9600 . ?
C20D H20D 0.9600 . ?
C20D H20E 0.9600 . ?
C20D H20F 0.9600 . ?
C21D C23D 1.48(2) . ?
C21D C22D 1.55(2) . ?
C21D H21D 0.9800 . ?
C22D H22D 0.9700 . ?
C22D H22E 0.9700 . ?
C23D H23D 0.9600 . ?
C23D H23E 0.9600 . ?
C23D H23F 0.9600 . ?
O1P C7P 1.41(2) . ?
O2P C14P 1.266(9) . ?
O3P C14P 1.225(9) . ?
C6P C1P 1.3892 . ?
C6P C5P 1.3911 . ?
C6P C21P 1.51(2) . ?
C1P C2P 1.3907 . ?
C1P C7P 1.51(2) . ?
C2P C3P 1.3909 . ?
C2P C15P 1.50(2) . ?
C3P C4P 1.3861 . ?
C3P H3P 0.9506 . ?
C4P C5P 1.3902 . ?
C4P C18P 1.52(2) . ?
C5P H5P 0.9502 . ?
C7P C8P 1.533(19) . ?
C7P C15P 1.65(2) . ?
C8P C13P 1.3902 . ?
C8P C9P 1.3909 . ?
C9P C10P 1.3882 . ?
C9P H9P 0.9497 . ?
C10P C11P 1.3908 . ?
C10P H10P 0.9502 . ?
C11P C12P 1.3877 . ?
C11P C14P 1.519(15) . ?
C12P C13P 1.3906 . ?
C12P H12P 0.9499 . ?
C13P H13P 0.9501 . ?
C15P C16P 1.51(2) . ?
C15P C17P 1.53(2) . ?
C16P H16G 0.9600 . ?
C16P H16H 0.9600 . ?
C16P H16I 0.9600 . ?
C17P H17G 0.9600 . ?
C17P H17H 0.9600 . ?
C17P H17I 0.9600 . ?
C18P C19P 1.51(3) . ?
C18P C20P 1.54(3) . ?
C18P H18P 0.9800 . ?
C19P H19G 0.9600 . ?
C19P H19H 0.9600 . ?
C19P H19I 0.9600 . ?
C20P H20G 0.9600 . ?
C20P H20H 0.9600 . ?
C20P H20I 0.9600 . ?
C21P C23P 1.53(3) . ?
C21P C22P 1.54(3) . ?
C21P H21P 0.9800 . ?
C22P H22F 0.9600 . ?
C22P H22G 0.9600 . ?
C22P H22H 0.9600 . ?
C23P H23G 0.9600 . ?
C23P H23H 0.9600 . ?
C23P H23I 0.9600 . ?
O1Z C7Z 1.42(3) . ?
O2Z C14Z 1.266(9) . ?
O3Z C14Z 1.225(9) . ?
C6Z C5Z 1.3894 . ?
C6Z C1Z 1.3922 . ?
C6Z C21Z 1.51(2) . ?
C1Z C2Z 1.3891 . ?
C1Z C7Z 1.52(2) . ?
C2Z C3Z 1.3894 . ?
C2Z C15Z 1.49(2) . ?
C3Z C4Z 1.3887 . ?
C3Z H3Z 0.9503 . ?
C4Z C5Z 1.3901 . ?
C4Z C18Z 1.50(2) . ?
C5Z H5Z 0.9508 . ?
C7Z C8Z 1.55(2) . ?
C7Z C21Z 1.64(2) . ?
C8Z C13Z 1.3906 . ?
C8Z C9Z 1.3919 . ?
C9Z C10Z 1.3876 . ?
C9Z H9Z 0.9484 . ?
C10Z C11Z 1.3919 . ?
C10Z H10Z 0.9502 . ?
C11Z C12Z 1.3870 . ?
C11Z C14Z 1.564(18) . ?
C12Z C13Z 1.3948 . ?
C12Z H12Z 0.9481 . ?
C13Z H13Z 0.9480 . ?
C15Z C17Z 1.47(3) . ?
C15Z C16Z 1.47(3) . ?
C15Z H15Z 0.9800 . ?
C16Z H16J 0.9600 . ?
C16Z H16K 0.9600 . ?
C16Z H16L 0.9600 . ?
C17Z H17J 0.9600 . ?
C17Z H17K 0.9600 . ?
C17Z H17L 0.9600 . ?
C18Z C19Z 1.50(3) . ?
C18Z C20Z 1.52(3) . ?
C18Z H18Z 0.9800 . ?
C19Z H19J 0.9600 . ?
C19Z H19K 0.9600 . ?
C19Z H19L 0.9600 . ?
C20Z H20J 0.9600 . ?
C20Z H20K 0.9600 . ?
C20Z H20L 0.9600 . ?
C21Z C22Z 1.52(2) . ?
C21Z C23Z 1.52(2) . ?
C22Z H22I 0.9600 . ?
C22Z H22J 0.9600 . ?
C22Z H22K 0.9600 . ?
C23Z H23J 0.9600 . ?
C23Z H23K 0.9600 . ?
C23Z H23L 0.9600 . ?
N1 C25 1.510(9) . ?
N1 H1A 0.8900 . ?
N1 H1B 0.8900 . ?
N1 H1C 0.8900 . ?
C24 C25 1.540(12) . ?
C24 H24A 0.9600 . ?
C24 H24B 0.9600 . ?
C24 H24C 0.9600 . ?
C25 C26 1.495(13) . ?
C25 H25 0.9800 . ?
C26 C31 1.344(15) . ?
C26 C27 1.399(15) . ?
C27 C28 1.402(17) . ?
C27 H27 0.9300 . ?
C28 C29 1.36(2) . ?
C28 H28 0.9300 . ?
C29 C30 1.34(2) . ?
C29 H29 0.9300 . ?
C30 C31 1.393(19) . ?
C30 H30 0.9300 . ?
C31 H31 0.9300 . ?

_cod_database_fobs_code 2108813
